data_2011022
loop_
_publ_author_name
'Eriksson, Lars'
'Stenutz, Roland'
'Widmalm, G\"oran'

_publ_section_title
;
 Methyl 4-<i>O</i>-\b-<small>L</small>-fucopyranosyl
 \a-<small>D</small>-glucopyranoside hemihydrate
;
_journal_issue 6
_journal_name_full 'Acta Crystallographica Section C'
_journal_page_first 702
_journal_page_last 704
_journal_paper_doi 10.1107/S0108270100003589
_journal_volume 56
_journal_year 2000
_chemical_formula_moiety 'C13 H24 O10 , 0.5H2 O'
_chemical_formula_sum 'C13 H25 O10.5'
_chemical_formula_weight 349.33
_chemical_name_systematic
;
Methyl 4-O-\b-L-fucopyranosyl \a-D-glucopyranoside hemihydrate
;
_space_group_IT_number 5
_symmetry_cell_setting monoclinic
_symmetry_space_group_name_Hall 'C 2y'
_symmetry_space_group_name_H-M 'C 1 2 1'
_audit_creation_method SHELXL-97
_cell_angle_alpha 90.00
_cell_angle_beta 104.36(5)
_cell_angle_gamma 90.00
_cell_formula_units_Z 4
_cell_length_a 23.343(9)
_cell_length_b 4.7027(9)
_cell_length_c 14.935(6)
_cell_measurement_reflns_used 1078
_cell_measurement_temperature 293(2)
_cell_measurement_theta_max 26.0
_cell_measurement_theta_min 1.7
_cell_volume 1588.3(10)
_computing_cell_refinement 'CELL (Stoe, 1997)'
_computing_data_collection 'EXPOSE (Stoe, 1997)'
_computing_data_reduction 'INTEGRATE (Stoe, 1997)'
_computing_molecular_graphics 'DIAMOND (Bergerhoff, 1996)'
_computing_publication_material 'PLATON98 (Spek, 1998)'
_computing_structure_refinement SHELXL97
_computing_structure_solution 'SHELXS97 (Sheldrick, 1990)'
_diffrn_ambient_temperature 293(2)
_diffrn_detector_area_resol_mean 6.0
_diffrn_measured_fraction_theta_full .993
_diffrn_measured_fraction_theta_max .993
_diffrn_measurement_device_type 'Stoe IPDS area detector'
_diffrn_measurement_method 'area detector'
_diffrn_radiation_monochromator graphite
_diffrn_radiation_source 'fine-focus sealed tube'
_diffrn_radiation_type MoK\a
_diffrn_radiation_wavelength .71073
_diffrn_reflns_av_R_equivalents .054
_diffrn_reflns_av_sigmaI/netI .045
_diffrn_reflns_limit_h_max 28
_diffrn_reflns_limit_h_min -28
_diffrn_reflns_limit_k_max 5
_diffrn_reflns_limit_k_min -5
_diffrn_reflns_limit_l_max 18
_diffrn_reflns_limit_l_min -18
_diffrn_reflns_number 6288
_diffrn_reflns_theta_full 25.98
_diffrn_reflns_theta_max 25.98
_diffrn_reflns_theta_min 1.99
_exptl_absorpt_coefficient_mu .128
_exptl_absorpt_correction_type none
_exptl_crystal_colour colourless
_exptl_crystal_density_diffrn 1.461
_exptl_crystal_density_method 'not measured'
_exptl_crystal_description prism
_exptl_crystal_F_000 748
_exptl_crystal_size_max .20
_exptl_crystal_size_mid .15
_exptl_crystal_size_min .10
_refine_diff_density_max .170
_refine_diff_density_min -.174
_refine_ls_extinction_method none
_refine_ls_goodness_of_fit_ref 1.041
_refine_ls_hydrogen_treatment mixed
_refine_ls_matrix_type full
_refine_ls_number_parameters 223
_refine_ls_number_reflns 1751
_refine_ls_number_restraints 1
_refine_ls_restrained_S_all 1.041
_refine_ls_R_factor_all .051
_refine_ls_R_factor_gt .035
_refine_ls_shift/su_max .001
_refine_ls_shift/su_mean .000
_refine_ls_structure_factor_coef Fsqd
_refine_ls_weighting_details 'calc w = 1/[\s^2^(Fo^2^)+(0.0521P)^2^] where P=(Fo^2^+2Fc^2^)/3'
_refine_ls_weighting_scheme calc
_refine_ls_wR_factor_ref .090
_reflns_number_gt 1358
_reflns_number_total 1751
_reflns_threshold_expression I>2\s(I)
_cod_data_source_file os1102.cif
_cod_data_source_block I
_cod_original_cell_volume 1588.2(9)
_cod_original_sg_symbol_H-M 'C 2'
_cod_original_formula_sum 'C13 H25 O10.50'
_cod_database_code 2011022
_cod_database_fobs_code 2011022

loop_
_symmetry_equiv_pos_as_xyz
'x, y, z'
'-x, y, -z'
'x+1/2, y+1/2, z'
'-x+1/2, y+1/2, -z'

loop_
_atom_site_label
_atom_site_fract_x
_atom_site_fract_y
_atom_site_fract_z
_atom_site_U_iso_or_equiv
_atom_site_adp_type
_atom_site_calc_flag
_atom_site_refinement_flags
_atom_site_occupancy
_atom_site_disorder_assembly
_atom_site_disorder_group
_atom_site_type_symbol
C1f 0.19708(10) .2939(6) 0.30442(17) .0253(6) Uani d . 1 . . C
H1f 0.1974 .5020 0.3008 .030 Uiso calc R 1 . . H
C2f 0.17993(10) .2007(7) 0.39117(17) .0251(6) Uani d . 1 . . C
H2f 0.1797 -.0075 0.3941 .030 Uiso calc R 1 . . H
C3f 0.11824(11) .3134(6) 0.38785(18) .0264(6) Uani d . 1 . . C
H3f 0.1206 .5215 0.3874 .032 Uiso calc R 1 . . H
C4f 0.07407(11) .2250(6) 0.29919(19) .0284(6) Uani d . 1 . . C
H4f 0.0366 .3248 0.2949 .034 Uiso calc R 1 . . H
C5f 0.09797(11) .3057(7) 0.21687(19) .0304(7) Uani d . 1 . . C
H5f 0.1018 .5131 0.2154 .037 Uiso calc R 1 . . H
C6f 0.05964(14) .2072(11) 0.1249(2) .0542(10) Uani d . 1 . . C
H6fA 0.0766 .2701 0.0760 .081 Uiso calc . 1 . . H
H6fB 0.0207 .2858 0.1161 .081 Uiso calc . 1 . . H
H6fC 0.0573 .0034 0.1243 .081 Uiso calc . 1 . . H
O2f 0.21997(9) .3110(5) 0.47200(14) .0359(5) Uani d . 1 . . O
HO2f 0.2435 .1866 0.4956 .054 Uiso calc R 1 . . H
O3f 0.09932(9) .2351(5) 0.46823(14) .0391(5) Uani d . 1 . . O
HO3f 0.1108 .0737 0.4840 .059 Uiso calc R 1 . . H
O4f 0.06404(9) -.0724(5) 0.29913(16) .0385(5) Uani d . 1 . . O
HO4f 0.0329 -.1036 0.3134 .058 Uiso calc R 1 . . H
O5f 0.15564(7) .1801(5) 0.22663(12) .0297(5) Uani d . 1 . . O
C1g 0.39667(12) .5087(7) 0.2154(2) .0348(7) Uani d . 1 . . C
H1g 0.4260 .6489 0.2073 .042 Uiso calc R 1 . . H
C2g 0.40512(12) .4536(7) 0.3176(2) .0323(7) Uani d . 1 . . C
H2g 0.4036 .6361 0.3486 .039 Uiso calc R 1 . . H
C3g 0.35601(11) .2644(7) 0.33474(17) .0257(6) Uani d . 1 . . C
H3g 0.3597 .0741 0.3101 .031 Uiso calc R 1 . . H
C4g 0.29561(11) .3871(6) 0.28777(19) .0252(6) Uani d . 1 . . C
H4g 0.2901 .5694 0.3163 .030 Uiso calc R 1 . . H
C5g 0.29231(12) .4315(7) 0.18492(19) .0280(6) Uani d . 1 . . C
H5g 0.2980 .2488 0.1568 .034 Uiso calc R 1 . . H
C6g 0.23579(12) .5693(7) 0.12934(19) .0334(7) Uani d . 1 . . C
H6gA 0.2020 .4650 0.1390 .040 Uiso calc R 1 . . H
H6gB 0.2334 .7625 0.1509 .040 Uiso calc R 1 . . H
C7 0.40587(17) .2884(13) 0.0779(3) .0713(14) Uani d . 1 . . C
H7A 0.4131 .1078 0.0528 .107 Uiso calc . 1 . . H
H7B 0.4361 .4204 0.0721 .107 Uiso calc . 1 . . H
H7C 0.3680 .3593 0.0447 .107 Uiso calc . 1 . . H
O1g 0.40654(9) .2555(6) 0.17302(16) .0490(6) Uani d . 1 . . O
O2g 0.46199(9) .3328(7) 0.35253(18) .0613(8) Uani d . 1 . . O
HO2g 0.4627 .2461 0.4004 .092 Uiso calc R 1 . . H
O3g 0.36341(9) .2465(5) 0.43269(12) .0326(5) Uani d . 1 . . O
HO3g 0.3569 .0832 0.4467 .049 Uiso calc R 1 . . H
O4g 0.25275(7) .1852(4) 0.30319(13) .0289(4) Uani d . 1 . . O
O5g 0.33937(8) .6226(5) 0.17850(13) .0337(5) Uani d . 1 . . O
O6g 0.23371(10) .5733(5) 0.03363(14) .0404(5) Uani d . 1 . . O
HO6g 0.2505 .7163 0.0216 .061 Uiso calc R 1 . . H
OW 0.5 -.0123(7) 0.5 .0406(8) Uani d S 1 . . O
HW 0.5281(18) -.093(11) 0.485(3) .075(15) Uiso d . 1 . . H

loop_
_atom_site_aniso_label
_atom_site_aniso_U_11
_atom_site_aniso_U_22
_atom_site_aniso_U_33
_atom_site_aniso_U_12
_atom_site_aniso_U_13
_atom_site_aniso_U_23
C1f .0199(12) .0298(15) .0261(14) -.0019(12) .0053(11) -.0008(12)
C2f .0237(13) .0235(14) .0259(14) -.0013(11) .0019(10) -.0017(12)
C3f .0299(14) .0265(14) .0254(14) .0035(12) .0114(11) .0018(12)
C4f .0215(13) .0263(15) .0379(16) .0023(11) .0085(11) .0000(13)
C5f .0233(13) .0389(17) .0274(14) -.0002(13) .0032(11) .0017(13)
C6f .0424(18) .080(3) .0337(18) -.003(2) -.0019(14) -.003(2)
O2f .0343(11) .0362(12) .0302(11) .0008(10) -.0054(8) -.0047(9)
O3f .0436(12) .0441(13) .0369(11) .0143(11) .0236(9) .0088(11)
O4f .0290(11) .0309(11) .0608(14) -.0047(9) .0208(10) -.0029(12)
O5f .0218(9) .0409(12) .0271(10) -.0029(9) .0076(7) -.0047(9)
C1g .0234(15) .0412(19) .0415(18) -.0079(13) .0113(13) .0028(14)
C2g .0232(14) .0377(17) .0356(16) -.0031(13) .0065(12) .0070(14)
C3g .0244(13) .0292(14) .0246(13) -.0008(12) .0082(10) .0027(12)
C4g .0224(13) .0264(14) .0284(14) -.0030(11) .0092(11) .0005(12)
C5g .0260(14) .0302(15) .0293(15) -.0034(12) .0099(11) .0021(13)
C6g .0327(15) .0400(17) .0271(16) .0007(14) .0064(12) .0052(14)
C7 .057(2) .114(4) .050(2) -.008(3) .0253(18) -.021(3)
O1g .0415(12) .0584(17) .0533(14) .0050(12) .0238(10) -.0040(13)
O2g .0210(10) .100(2) .0641(16) .0051(12) .0118(10) .0404(16)
O3g .0353(10) .0348(12) .0274(10) -.0030(10) .0070(8) .0060(9)
O4g .0209(9) .0259(10) .0427(11) -.0007(8) .0133(8) .0036(10)
O5g .0270(10) .0363(12) .0373(11) -.0044(9) .0069(8) .0107(10)
O6g .0496(13) .0406(13) .0278(11) -.0014(11) .0036(9) .0038(10)
OW .0285(17) .047(2) .051(2) 0 .0198(15) 0

loop_
_atom_type_symbol
_atom_type_description
_atom_type_scat_dispersion_real
_atom_type_scat_dispersion_imag
_atom_type_scat_source
C C .0033 .0016 'International Tables Vol C Tables 4.2.6.8 and 6.1.1.4'
H H .0000 .0000 'International Tables Vol C Tables 4.2.6.8 and 6.1.1.4'
O O .0106 .0060 'International Tables Vol C Tables 4.2.6.8 and 6.1.1.4'

loop_
_geom_angle_atom_site_label_1
_geom_angle_atom_site_label_2
_geom_angle_atom_site_label_3
_geom_angle
O4g C1f O5f 107.3(2)
O4g C1f C2f 110.4(2)
O5f C1f C2f 108.7(2)
O4g C1f H1f 110.1
O5f C1f H1f 110.1
C2f C1f H1f 110.1
O2f C2f C1f 111.2(2)
O2f C2f C3f 108.4(2)
C1f C2f C3f 108.7(2)
O2f C2f H2f 109.5
C1f C2f H2f 109.5
C3f C2f H2f 109.5
O3f C3f C4f 112.2(2)
O3f C3f C2f 111.7(2)
C4f C3f C2f 111.4(2)
O3f C3f H3f 107.1
C4f C3f H3f 107.1
C2f C3f H3f 107.1
O4f C4f C5f 109.9(2)
O4f C4f C3f 110.3(2)
C5f C4f C3f 109.3(2)
O4f C4f H4f 109.1
C5f C4f H4f 109.1
C3f C4f H4f 109.1
O5f C5f C6f 107.0(2)
O5f C5f C4f 109.7(2)
C6f C5f C4f 113.9(2)
O5f C5f H5f 108.7
C6f C5f H5f 108.7
C4f C5f H5f 108.7
C5f C6f H6fA 109.5
C5f C6f H6fB 109.5
H6fA C6f H6fB 109.5
C5f C6f H6fC 109.5
H6fA C6f H6fC 109.5
H6fB C6f H6fC 109.5
C2f O2f HO2f 109.5
C3f O3f HO3f 109.5
C4f O4f HO4f 109.5
C1f O5f C5f 110.9(2)
O1g C1g O5g 113.1(3)
O1g C1g C2g 108.5(3)
O5g C1g C2g 109.3(2)
O1g C1g H1g 108.6
O5g C1g H1g 108.6
C2g C1g H1g 108.6
O2g C2g C1g 108.4(2)
O2g C2g C3g 112.3(3)
C1g C2g C3g 110.8(2)
O2g C2g H2g 108.4
C1g C2g H2g 108.4
C3g C2g H2g 108.4
O3g C3g C2g 107.5(2)
O3g C3g C4g 110.8(2)
C2g C3g C4g 110.5(2)
O3g C3g H3g 109.3
C2g C3g H3g 109.3
C4g C3g H3g 109.3
O4g C4g C3g 106.1(2)
O4g C4g C5g 112.7(2)
C3g C4g C5g 108.9(2)
O4g C4g H4g 109.7
C3g C4g H4g 109.7
C5g C4g H4g 109.7
O5g C5g C6g 105.7(2)
O5g C5g C4g 107.6(2)
C6g C5g C4g 115.3(2)
O5g C5g H5g 109.4
C6g C5g H5g 109.4
C4g C5g H5g 109.4
O6g C6g C5g 111.4(2)
O6g C6g H6gA 109.4
C5g C6g H6gA 109.4
O6g C6g H6gB 109.4
C5g C6g H6gB 109.4
H6gA C6g H6gB 108.0
O1g C7 H7A 109.5
O1g C7 H7B 109.5
H7A C7 H7B 109.5
O1g C7 H7C 109.5
H7A C7 H7C 109.5
H7B C7 H7C 109.5
C1g O1g C7 113.4(3)
C2g O2g HO2g 109.5
C3g O3g HO3g 109.5
C1f O4g C4g 116.5(2)
C1g O5g C5g 113.5(2)
C6g O6g HO6g 109.5

loop_
_geom_bond_atom_site_label_1
_geom_bond_atom_site_label_2
_geom_bond_site_symmetry_2
_geom_bond_distance
_geom_bond_publ_flag
C1f O4g . 1.401(3) ?
C1f O5f . 1.419(3) ?
C1f C2f . 1.513(4) ?
C1f H1f . .9800 ?
C2f O2f . 1.428(3) ?
C2f C3f . 1.524(4) ?
C2f H2f . .9800 ?
C3f O3f . 1.426(3) ?
C3f C4f . 1.520(4) ?
C3f H3f . .9800 ?
C4f O4f . 1.418(4) ?
C4f C5f . 1.519(4) ?
C4f H4f . .9800 ?
C5f O5f . 1.444(3) ?
C5f C6f . 1.514(4) ?
C5f H5f . .9800 ?
C6f H6fA . .9600 ?
C6f H6fB . .9600 ?
C6f H6fC . .9600 ?
O2f HO2f . .8200 ?
O3f HO3f . .8200 ?
O4f HO4f . .8200 ?
C1g O1g . 1.394(4) ?
C1g O5g . 1.419(4) ?
C1g C2g . 1.513(4) ?
C1g H1g . .9800 ?
C2g O2g . 1.419(4) ?
C2g C3g . 1.522(4) ?
C2g H2g . .9800 ?
C3g O3g . 1.432(3) ?
C3g C4g . 1.524(4) ?
C3g H3g . .9800 ?
C4g O4g . 1.439(3) ?
C4g C5g . 1.533(4) ?
C4g H4g . .9800 ?
C5g O5g . 1.441(3) ?
C5g C6g . 1.519(4) ?
C5g H5g . .9800 ?
C6g O6g . 1.418(4) ?
C6g H6gA . .9700 ?
C6g H6gB . .9700 ?
C7 O1g . 1.426(4) ?
C7 H7A . .9600 ?
C7 H7B . .9600 ?
C7 H7C . .9600 ?
O2g HO2g . .8200 ?
O3g HO3g . .8200 ?
O6g HO6g . .8200 ?
OW HW . .83(4) ?

loop_
_geom_hbond_atom_site_label_D
_geom_hbond_atom_site_label_H
_geom_hbond_atom_site_label_A
_geom_hbond_site_symmetry_A
_geom_hbond_distance_DH
_geom_hbond_distance_HA
_geom_hbond_distance_DA
_geom_hbond_angle_DHA
_geom_hbond_publ_flag
OW HW O3f 3_545 .83(4) 1.92(4) 2.749(3) 172(5) yes
O6g HO6g O6g 4_555 .82 1.95 2.738(2) 162 yes
O3g HO3g O3f 4_546 .82 2.17 2.844(3) 140 yes
O2g HO2g OW . .82 1.95 2.702(3) 152 yes
O4f HO4f O2g 3_445 .82 1.91 2.730(3) 177 yes
O3f HO3f O3g 4_546 .82 1.98 2.755(3) 158 yes
O2f HO2f O2f 4_546 .82 1.97 2.759(2) 162 yes

loop_
_geom_torsion_atom_site_label_1
_geom_torsion_atom_site_label_2
_geom_torsion_atom_site_label_3
_geom_torsion_atom_site_label_4
_geom_torsion
_geom_torsion_publ_flag
O5f C1f O4g C4g 113.8(2) yes
H1f C1f O4g C4g -6.1 yes
C1f O4g C4g C3g 152.6(2) yes
C1f O4g C4g H4g 34.3 yes
O5g C5g C6g O6g 67.8(3) yes
O5g C1g O1g C7 64.8(3) yes
H1g C1g O1g C7 -55.9 yes
C1f O4g C4g C5g -88.3(3) yes
C2f C1f O4g C4g -127.9(2) yes
C2g C1g O1g C7 -173.8(3) yes

loop_
_cod_related_entry_id
_cod_related_entry_database
_cod_related_entry_code
1 ChemSpider 30652291
